data_2014894
loop_
_publ_author_name
'Mariyatra, M. Baby'
'Panchanatheswaran, Krishnaswamy '
'Low, John N.'
'Glidewell, Christopher'

_publ_section_title
;
 Di-\m-halogeno-bis[halogeno(triphenylphosphine)mercury(II)],
 [Ph~3~PHg<i>X</i>(\m-<i>X</i>)~2~<i>X</i>HgPPh~3~], reinvestigated at
 120K for <i>X</i> = Cl and Br, and a second polymorph for <i>X</i> =
 I, also at 120 K
;
_journal_issue 4
_journal_name_full 'Acta Crystallographica Section C'
_journal_page_first m211
_journal_page_last m214
_journal_paper_doi 10.1107/S0108270105006323
_journal_volume 61
_journal_year 2005
_chemical_formula_iupac '[Hg2 I4 (C18 H15 P)2]'
_chemical_formula_moiety 'C36 H30 Hg2 I4 P2'
_chemical_formula_sum 'C36 H30 Hg2 I4 P2'
_chemical_formula_weight 1433.32
_chemical_name_systematic
;
Di-\m-chloro-bis[iodo(triphenylphosphine)mercury(II)]
;
_space_group_IT_number 14
_symmetry_cell_setting monoclinic
_symmetry_space_group_name_Hall '-P 2yn'
_symmetry_space_group_name_H-M 'P 1 21/n 1'
_atom_sites_solution_hydrogens geom
_atom_sites_solution_primary direct
_atom_sites_solution_secondary difmap
_cell_angle_alpha 90.00
_cell_angle_beta 96.3270(17)
_cell_angle_gamma 90.00
_cell_formula_units_Z 2
_cell_length_a 11.4078(2)
_cell_length_b 12.4980(4)
_cell_length_c 13.9124(4)
_cell_measurement_reflns_used 4516
_cell_measurement_temperature 120(2)
_cell_measurement_theta_max 27.53
_cell_measurement_theta_min 3.58
_cell_volume 1971.47(9)
_computing_cell_refinement 'DENZO (Otwinowski & Minor, 1997) and COLLECT'
_computing_data_collection 'COLLECT (Hooft, 1999)'
_computing_data_reduction 'DENZO and COLLECT'
_computing_molecular_graphics 'PLATON (Spek, 2003)'
_computing_publication_material 'SHELXL97 and  PRPKAPPA (Ferguson, 1999)'
_computing_structure_refinement 'OSCAIL  and SHELXL97 (Sheldrick, 1997)'
_computing_structure_solution 'OSCAIL (McArdle, 2003) and SHELXS97 (Sheldrick, 1997)'
_diffrn_ambient_temperature 120(2)
_diffrn_detector_area_resol_mean 9.091
_diffrn_measured_fraction_theta_full 0.995
_diffrn_measured_fraction_theta_max 0.995
_diffrn_measurement_device_type 'Nonius KappaCCD'
_diffrn_measurement_method '\f and \w scans'
_diffrn_radiation_monochromator graphite
_diffrn_radiation_source 'Bruker-Nonius FR91 rotating anode'
_diffrn_radiation_type 'Mo K\a'
_diffrn_radiation_wavelength 0.71073
_diffrn_reflns_av_R_equivalents 0.0356
_diffrn_reflns_av_sigmaI/netI 0.0272
_diffrn_reflns_limit_h_max 14
_diffrn_reflns_limit_h_min -14
_diffrn_reflns_limit_k_max 16
_diffrn_reflns_limit_k_min -15
_diffrn_reflns_limit_l_max 18
_diffrn_reflns_limit_l_min -18
_diffrn_reflns_number 24795
_diffrn_reflns_theta_full 27.53
_diffrn_reflns_theta_max 27.53
_diffrn_reflns_theta_min 3.58
_diffrn_standards_decay_% nil
_exptl_absorpt_coefficient_mu 11.014
_exptl_absorpt_correction_T_max 0.071
_exptl_absorpt_correction_T_min 0.041
_exptl_absorpt_correction_type multi-scan
_exptl_absorpt_process_details '(SADABS; Sheldrick, 2003)'
_exptl_crystal_colour colourless
_exptl_crystal_density_diffrn 2.415
_exptl_crystal_density_method 'not measured'
_exptl_crystal_description block
_exptl_crystal_F_000 1296
_exptl_crystal_size_max 0.35
_exptl_crystal_size_mid 0.26
_exptl_crystal_size_min 0.24
_refine_diff_density_max 0.703
_refine_diff_density_min -1.305
_refine_ls_extinction_method none
_refine_ls_goodness_of_fit_ref 1.163
_refine_ls_hydrogen_treatment constr
_refine_ls_matrix_type full
_refine_ls_number_parameters 199
_refine_ls_number_reflns 4516
_refine_ls_number_restraints 0
_refine_ls_restrained_S_all 1.163
_refine_ls_R_factor_all 0.0323
_refine_ls_R_factor_gt 0.0250
_refine_ls_shift/su_max 0.002
_refine_ls_shift/su_mean 0.000
_refine_ls_structure_factor_coef Fsqd
_refine_ls_weighting_details 'w=1/[\s^2^(Fo^2^)+(0.0203P)^2^+2.7697P] where P=(Fo^2^+2Fc^2^)/3'
_refine_ls_weighting_scheme calc
_refine_ls_wR_factor_gt 0.0533
_refine_ls_wR_factor_ref 0.0552
_reflns_number_gt 3935
_reflns_number_total 4516
_reflns_threshold_expression I>2\s(I)
_cod_data_source_file sk1821.cif
_cod_data_source_block III
_cod_depositor_comments
;
The following automatic conversions were performed:

'_exptl_absorpt_correction_type' value 'Multi-scan' changed to
'multi-scan' according to
/home/saulius/struct/CIF-dictionaries/cif_core.dic dictionary named
'cif_core.dic' version 2.4.1 from 2010-06-29.

Automatic conversion script
Id: cif_fix_values 1715 2011-07-08 13:25:40Z adriana 
;
_cod_original_sg_symbol_H-M 'P 21/n'
_cod_database_code 2014894
_cod_database_fobs_code 2014894

loop_
_symmetry_equiv_pos_as_xyz
'x, y, z'
'x+1/2, -y+1/2, z+1/2'
'-x, -y, -z'
'-x-1/2, y-1/2, -z-1/2'

loop_
_atom_site_label
_atom_site_fract_x
_atom_site_fract_y
_atom_site_fract_z
_atom_site_U_iso_or_equiv
_atom_site_adp_type
_atom_site_calc_flag
_atom_site_refinement_flags
_atom_site_occupancy
_atom_site_disorder_assembly
_atom_site_disorder_group
_atom_site_type_symbol
Hg1 0.373922(13) 0.388225(12) 0.472916(11) 0.01758(5) Uani d . 1 . . Hg
I1 0.22510(2) 0.38993(2) 0.308186(19) 0.02360(8) Uani d . 1 . . I
I2 0.61659(2) 0.39136(2) 0.44371(2) 0.01903(7) Uani d . 1 . . I
P1 0.32330(8) 0.27969(8) 0.61108(7) 0.0124(2) Uani d . 1 . . P
C11 0.3545(3) 0.1403(3) 0.5918(3) 0.0144(8) Uani d . 1 . . C
C12 0.3218(3) 0.0984(3) 0.5002(3) 0.0195(9) Uani d . 1 . . C
C13 0.3375(4) -0.0096(3) 0.4816(3) 0.0258(10) Uani d . 1 . . C
C14 0.3867(4) -0.0752(4) 0.5551(4) 0.0293(11) Uani d . 1 . . C
C15 0.4209(4) -0.0347(4) 0.6465(3) 0.0288(10) Uani d . 1 . . C
C16 0.4055(4) 0.0734(3) 0.6659(3) 0.0214(9) Uani d . 1 . . C
C21 0.3980(3) 0.3211(3) 0.7265(3) 0.0157(8) Uani d . 1 . . C
C22 0.5083(4) 0.3684(3) 0.7300(3) 0.0206(9) Uani d . 1 . . C
C23 0.5667(4) 0.4012(4) 0.8180(3) 0.0265(10) Uani d . 1 . . C
C24 0.5148(4) 0.3885(3) 0.9017(3) 0.0276(10) Uani d . 1 . . C
C25 0.4049(4) 0.3408(5) 0.8992(3) 0.0369(12) Uani d . 1 . . C
C26 0.3460(4) 0.3076(4) 0.8122(3) 0.0281(11) Uani d . 1 . . C
C31 0.1659(3) 0.2857(3) 0.6203(3) 0.0153(8) Uani d . 1 . . C
C32 0.1062(3) 0.2011(3) 0.6569(3) 0.0200(9) Uani d . 1 . . C
C33 -0.0125(4) 0.2098(4) 0.6668(3) 0.0270(10) Uani d . 1 . . C
C34 -0.0737(4) 0.3022(4) 0.6379(3) 0.0305(11) Uani d . 1 . . C
C35 -0.0151(4) 0.3869(4) 0.6005(3) 0.0322(11) Uani d . 1 . . C
C36 0.1050(4) 0.3790(3) 0.5911(3) 0.0235(9) Uani d . 1 . . C
H12 0.2883 0.1440 0.4498 0.023 Uiso calc R 1 . . H
H13 0.3146 -0.0380 0.4190 0.031 Uiso calc R 1 . . H
H14 0.3973 -0.1491 0.5427 0.035 Uiso calc R 1 . . H
H15 0.4550 -0.0808 0.6963 0.035 Uiso calc R 1 . . H
H16 0.4292 0.1015 0.7285 0.026 Uiso calc R 1 . . H
H22 0.5440 0.3783 0.6722 0.025 Uiso calc R 1 . . H
H23 0.6428 0.4326 0.8202 0.032 Uiso calc R 1 . . H
H24 0.5543 0.4125 0.9615 0.033 Uiso calc R 1 . . H
H25 0.3699 0.3309 0.9574 0.044 Uiso calc R 1 . . H
H26 0.2703 0.2756 0.8105 0.034 Uiso calc R 1 . . H
H32 0.1470 0.1367 0.6751 0.024 Uiso calc R 1 . . H
H33 -0.0525 0.1522 0.6936 0.032 Uiso calc R 1 . . H
H34 -0.1557 0.3073 0.6436 0.037 Uiso calc R 1 . . H
H35 -0.0567 0.4506 0.5813 0.039 Uiso calc R 1 . . H
H36 0.1452 0.4369 0.5649 0.028 Uiso calc R 1 . . H

loop_
_atom_site_aniso_label
_atom_site_aniso_U_11
_atom_site_aniso_U_22
_atom_site_aniso_U_33
_atom_site_aniso_U_12
_atom_site_aniso_U_13
_atom_site_aniso_U_23
Hg1 0.02282(9) 0.01667(9) 0.01345(8) -0.00295(6) 0.00287(6) 0.00339(6)
I1 0.02050(14) 0.03399(17) 0.01606(14) 0.00184(11) 0.00087(11) -0.00018(11)
I2 0.01982(14) 0.01288(14) 0.02532(15) 0.00109(10) 0.00667(11) -0.00394(10)
P1 0.0141(5) 0.0126(5) 0.0105(5) -0.0009(4) 0.0014(4) 0.0016(4)
C11 0.0147(19) 0.0121(19) 0.016(2) -0.0018(14) 0.0022(15) 0.0036(15)
C12 0.019(2) 0.020(2) 0.019(2) 0.0003(16) -0.0003(16) 0.0006(17)
C13 0.025(2) 0.023(2) 0.028(2) -0.0060(18) -0.0006(18) -0.0076(19)
C14 0.028(2) 0.009(2) 0.053(3) -0.0004(17) 0.014(2) 0.000(2)
C15 0.035(3) 0.020(2) 0.031(3) 0.0039(19) 0.003(2) 0.0097(19)
C16 0.025(2) 0.022(2) 0.017(2) 0.0054(17) -0.0006(17) 0.0045(17)
C21 0.0189(19) 0.015(2) 0.0131(19) 0.0037(15) -0.0004(15) -0.0003(15)
C22 0.023(2) 0.021(2) 0.017(2) -0.0034(16) 0.0010(17) 0.0044(16)
C23 0.023(2) 0.031(3) 0.023(2) -0.0055(18) -0.0091(18) 0.0044(19)
C24 0.035(3) 0.026(2) 0.020(2) 0.0062(19) -0.0053(19) -0.0057(19)
C25 0.031(3) 0.068(4) 0.012(2) 0.009(2) 0.0049(18) -0.005(2)
C26 0.017(2) 0.047(3) 0.020(2) -0.0053(19) 0.0039(17) -0.003(2)
C31 0.0101(18) 0.022(2) 0.0133(19) -0.0004(15) -0.0006(14) 0.0014(16)
C32 0.021(2) 0.021(2) 0.017(2) -0.0003(16) 0.0029(16) 0.0010(17)
C33 0.022(2) 0.032(3) 0.027(2) -0.0080(19) 0.0032(18) -0.002(2)
C34 0.014(2) 0.054(3) 0.024(2) 0.005(2) 0.0040(18) -0.002(2)
C35 0.027(2) 0.046(3) 0.025(3) 0.016(2) 0.0068(19) 0.011(2)
C36 0.023(2) 0.028(2) 0.021(2) 0.0075(17) 0.0048(17) 0.0078(18)

loop_
_atom_type_symbol
_atom_type_description
_atom_type_scat_dispersion_real
_atom_type_scat_dispersion_imag
_atom_type_scat_source
C C 0.0033 0.0016 'International Tables Vol C Tables 4.2.6.8 and 6.1.1.4'
H H 0.0000 0.0000 'International Tables Vol C Tables 4.2.6.8 and 6.1.1.4'
I I -0.4742 1.8119 'International Tables Vol C Tables 4.2.6.8 and 6.1.1.4'
Hg Hg -2.3894 9.2266 'International Tables Vol C Tables 4.2.6.8 and 6.1.1.4'
P P 0.1023 0.0942 'International Tables Vol C Tables 4.2.6.8 and 6.1.1.4'

loop_
_geom_angle_atom_site_label_1
_geom_angle_atom_site_label_2
_geom_angle_atom_site_label_3
_geom_angle_site_symmetry_3
_geom_angle
_geom_angle_publ_flag
P1 Hg1 I1 . 119.06(2) no
P1 Hg1 I2 . 115.68(2) no
I1 Hg1 I2 . 114.213(10) no
P1 Hg1 I2 3_666 101.87(2) no
I1 Hg1 I2 3_666 108.372(9) no
I2 Hg1 I2 3_666 92.787(8) no
Hg1 I2 Hg1 3_666 87.213(8) no
C11 P1 C21 . 109.09(18) no
C11 P1 C31 . 105.29(18) no
C21 P1 C31 . 107.34(18) no
C11 P1 Hg1 . 110.32(13) no
C21 P1 Hg1 . 113.92(13) no
C31 P1 Hg1 . 110.48(13) no
C12 C11 C16 . 119.8(4) no
C12 C11 P1 . 117.6(3) no
C16 C11 P1 . 122.6(3) no
C13 C12 C11 . 120.6(4) no
C13 C12 H12 . 119.7 no
C11 C12 H12 . 119.7 no
C14 C13 C12 . 119.3(4) no
C14 C13 H13 . 120.3 no
C12 C13 H13 . 120.3 no
C13 C14 C15 . 120.9(4) no
C13 C14 H14 . 119.6 no
C15 C14 H14 . 119.6 no
C14 C15 C16 . 120.2(4) no
C14 C15 H15 . 119.9 no
C16 C15 H15 . 119.9 no
C15 C16 C11 . 119.2(4) no
C15 C16 H16 . 120.4 no
C11 C16 H16 . 120.4 no
C22 C21 C26 . 119.3(4) no
C22 C21 P1 . 119.4(3) no
C26 C21 P1 . 121.3(3) no
C21 C22 C23 . 120.2(4) no
C21 C22 H22 . 119.9 no
C23 C22 H22 . 119.9 no
C24 C23 C22 . 120.2(4) no
C24 C23 H23 . 119.9 no
C22 C23 H23 . 119.9 no
C23 C24 C25 . 120.2(4) no
C23 C24 H24 . 119.9 no
C25 C24 H24 . 119.9 no
C26 C25 C24 . 120.2(4) no
C26 C25 H25 . 119.9 no
C24 C25 H25 . 119.9 no
C25 C26 C21 . 120.0(4) no
C25 C26 H26 . 120.0 no
C21 C26 H26 . 120.0 no
C32 C31 C36 . 119.7(4) no
C32 C31 P1 . 121.6(3) no
C36 C31 P1 . 118.6(3) no
C33 C32 C31 . 120.2(4) no
C33 C32 H32 . 119.9 no
C31 C32 H32 . 119.9 no
C32 C33 C34 . 120.3(4) no
C32 C33 H33 . 119.8 no
C34 C33 H33 . 119.8 no
C35 C34 C33 . 119.9(4) no
C35 C34 H34 . 120.1 no
C33 C34 H34 . 120.1 no
C34 C35 C36 . 120.1(4) no
C34 C35 H35 . 120.0 no
C36 C35 H35 . 120.0 no
C35 C36 C31 . 119.7(4) no
C35 C36 H36 . 120.2 no
C31 C36 H36 . 120.2 no

loop_
_geom_bond_atom_site_label_1
_geom_bond_atom_site_label_2
_geom_bond_site_symmetry_2
_geom_bond_distance
_geom_bond_publ_flag
Hg1 I1 . 2.6977(3) y
Hg1 I2 . 2.8422(3) y
Hg1 I2 3_666 2.9863(3) y
I2 Hg1 3_666 2.9863(3) no
Hg1 P1 . 2.4724(10) y
P1 C11 . 1.804(4) y
P1 C21 . 1.808(4) y
P1 C31 . 1.816(4) y
C11 C12 . 1.391(6) no
C11 C16 . 1.403(5) no
C12 C13 . 1.389(6) no
C12 H12 . 0.95 no
C13 C14 . 1.381(6) no
C13 H13 . 0.95 no
C14 C15 . 1.385(7) no
C14 H14 . 0.95 no
C15 C16 . 1.393(6) no
C15 H15 . 0.95 no
C16 H16 . 0.95 no
C21 C22 . 1.386(6) no
C21 C26 . 1.399(6) no
C22 C23 . 1.389(6) no
C22 H22 . 0.95 no
C23 C24 . 1.373(7) no
C23 H23 . 0.95 no
C24 C25 . 1.386(7) no
C24 H24 . 0.95 no
C25 C26 . 1.381(6) no
C25 H25 . 0.95 no
C26 H26 . 0.95 no
C31 C32 . 1.386(6) no
C31 C36 . 1.395(5) no
C32 C33 . 1.380(6) no
C32 H32 . 0.95 no
C33 C34 . 1.385(6) no
C33 H33 . 0.95 no
C34 C35 . 1.384(7) no
C34 H34 . 0.95 no
C35 C36 . 1.394(6) no
C35 H35 . 0.95 no
C36 H36 . 0.95 no

loop_
_geom_hbond_atom_site_label_D
_geom_hbond_atom_site_label_H
_geom_hbond_atom_site_label_A
_geom_hbond_site_symmetry_A
_geom_hbond_distance_DH
_geom_hbond_distance_HA
_geom_hbond_distance_DA
_geom_hbond_angle_DHA
_geom_hbond_publ_flag
C14 H14 I2 3_656 0.95 3.04 3.952(4) 161 y
C15 H15 Cg3 4_657 0.95 2.89 3.770(5) 154 y

loop_
_geom_torsion_atom_site_label_1
_geom_torsion_atom_site_label_2
_geom_torsion_atom_site_label_3
_geom_torsion_atom_site_label_4
_geom_torsion_site_symmetry_1
_geom_torsion_site_symmetry_4
_geom_torsion
_geom_torsion_publ_flag
P1 Hg1 I2 Hg1 . 3_666 -104.59(3) no
I1 Hg1 I2 Hg1 . 3_666 111.586(10) no
I2 Hg1 I2 Hg1 3_666 3_666 0.0 no
I1 Hg1 P1 C11 . . 77.93(13) no
I2 Hg1 P1 C11 . . -64.05(13) no
I2 Hg1 P1 C11 3_666 . -163.04(13) no
I1 Hg1 P1 C21 . . -158.99(13) no
I2 Hg1 P1 C21 . . 59.03(14) no
I2 Hg1 P1 C21 3_666 . -39.96(14) no
I1 Hg1 P1 C31 . . -38.08(15) no
I2 Hg1 P1 C31 . . 179.94(14) no
I2 Hg1 P1 C31 3_666 . 80.95(14) no
C21 P1 C11 C12 . . -169.2(3) no
C31 P1 C11 C12 . . 75.8(3) no
Hg1 P1 C11 C12 . . -43.4(3) no
C21 P1 C11 C16 . . 13.3(4) no
C31 P1 C11 C16 . . -101.6(3) no
Hg1 P1 C11 C16 . . 139.2(3) no
C16 C11 C12 C13 . . 0.9(6) no
P1 C11 C12 C13 . . -176.6(3) no
C11 C12 C13 C14 . . -0.4(6) no
C12 C13 C14 C15 . . -0.2(7) no
C13 C14 C15 C16 . . 0.3(7) no
C14 C15 C16 C11 . . 0.3(6) no
C12 C11 C16 C15 . . -0.9(6) no
P1 C11 C16 C15 . . 176.5(3) no
C11 P1 C21 C22 . . 94.4(3) no
C31 P1 C21 C22 . . -152.0(3) no
Hg1 P1 C21 C22 . . -29.4(4) no
C11 P1 C21 C26 . . -86.4(4) no
C31 P1 C21 C26 . . 27.2(4) no
Hg1 P1 C21 C26 . . 149.8(3) no
C26 C21 C22 C23 . . 0.4(6) no
P1 C21 C22 C23 . . 179.6(3) no
C21 C22 C23 C24 . . -0.9(6) no
C22 C23 C24 C25 . . 1.3(7) no
C23 C24 C25 C26 . . -1.2(7) no
C24 C25 C26 C21 . . 0.7(8) no
C22 C21 C26 C25 . . -0.3(7) no
P1 C21 C26 C25 . . -179.5(4) no
C11 P1 C31 C32 . . 30.4(4) no
C21 P1 C31 C32 . . -85.7(4) no
Hg1 P1 C31 C32 . . 149.5(3) no
C11 P1 C31 C36 . . -150.6(3) no
C21 P1 C31 C36 . . 93.3(3) no
Hg1 P1 C31 C36 . . -31.5(4) no
C36 C31 C32 C33 . . -1.8(6) no
P1 C31 C32 C33 . . 177.3(3) no
C31 C32 C33 C34 . . 1.8(6) no
C32 C33 C34 C35 . . -1.2(7) no
C33 C34 C35 C36 . . 0.6(7) no
C34 C35 C36 C31 . . -0.6(7) no
C32 C31 C36 C35 . . 1.2(6) no
P1 C31 C36 C35 . . -177.9(3) no
